data_7029496
loop_
_publ_author_name
'Chen, Shui-Sheng'
'Wang, Peng'
'Takamizawa, Satoshi'
'Okamura, Taka-Aki'
'Chen, Min'
'Sun, Wei-Yin'

_publ_section_title
;
 Zinc(ii) and cadmium(ii) metal-organic frameworks with 4-imidazole
 containing tripodal ligand: sorption and anion exchange properties.
;
_journal_issue 16
_journal_name_full 'Dalton transactions (Cambridge, England : 2003)'
_journal_page_first 6012
_journal_page_last 6020
_journal_paper_doi 10.1039/c3dt53388c
_journal_volume 43
_journal_year 2014
_chemical_formula_sum 'C15 H20 N6 O5 Zn'
_chemical_formula_weight 429.74
_chemical_name_systematic
;
 ?
;
_space_group_IT_number 88
_symmetry_cell_setting tetragonal
_symmetry_space_group_name_Hall '-I 4ad'
_symmetry_space_group_name_H-M 'I 41/a :2'
_atom_sites_solution_hydrogens geom
_atom_sites_solution_primary direct
_atom_sites_solution_secondary difmap
_audit_creation_method SHELXL-97
_cell_angle_alpha 90.00
_cell_angle_beta 90.00
_cell_angle_gamma 90.00
_cell_formula_units_Z 16
_cell_length_a 23.4346(12)
_cell_length_b 23.4346(12)
_cell_length_c 14.9150(15)
_cell_measurement_reflns_used 3665
_cell_measurement_temperature 293(2)
_cell_measurement_theta_max 26.58
_cell_measurement_theta_min 2.37
_cell_volume 8191.0(10)
_computing_cell_refinement 'Bruker SMART'
_computing_data_collection 'Bruker SMART'
_computing_data_reduction 'Bruker SAINT'
_computing_molecular_graphics 'Bruker SHELXTL'
_computing_publication_material 'Bruker SHELXTL'
_computing_structure_refinement 'SHELXL-97 (Sheldrick, 1997)'
_computing_structure_solution 'SHELXS-97 (Sheldrick, 1990)'
_diffrn_ambient_temperature 293(2)
_diffrn_measured_fraction_theta_full 1.000
_diffrn_measured_fraction_theta_max 1.000
_diffrn_measurement_device_type 'CCD area detector'
_diffrn_measurement_method 'phi and omega scans'
_diffrn_radiation_monochromator graphite
_diffrn_radiation_source 'fine-focus sealed tube'
_diffrn_radiation_type MoK\a
_diffrn_radiation_wavelength 0.71073
_diffrn_reflns_av_R_equivalents 0.1066
_diffrn_reflns_av_unetI/netI 0.0641
_diffrn_reflns_limit_h_max 27
_diffrn_reflns_limit_h_min -19
_diffrn_reflns_limit_k_max 26
_diffrn_reflns_limit_k_min -27
_diffrn_reflns_limit_l_max 17
_diffrn_reflns_limit_l_min -17
_diffrn_reflns_number 20027
_diffrn_reflns_theta_full 25.00
_diffrn_reflns_theta_max 25.00
_diffrn_reflns_theta_min 1.62
_exptl_absorpt_coefficient_mu 1.236
_exptl_absorpt_correction_T_max 0.8293
_exptl_absorpt_correction_T_min 0.7759
_exptl_absorpt_correction_type multi-scan
_exptl_absorpt_process_details 'SADABS; Brucker, 2000'
_exptl_crystal_colour colorless
_exptl_crystal_density_diffrn 1.394
_exptl_crystal_density_method 'not measured'
_exptl_crystal_description octahedral
_exptl_crystal_F_000 3552
_exptl_crystal_size_max 0.22
_exptl_crystal_size_mid 0.18
_exptl_crystal_size_min 0.16
_platon_squeeze_details
;
Calculations from SQUEEZE routine from Platon indicated large solvent 
accessible voids accounting for 42.5% of the unit-cell volume 
(voids measuring 3481 \%A3 with 787.4 electrons each unit cell). The diffuse 
electron density was treated with the SQUEEZE routine from the PLATON
software package. Because these guest solvents in the crystal is highly
disordered and impossible to refine using conventional discrete-atom models,
we were unable to identify or model specific solvent molecules within the 
voids. The analysis showed that the void was occupied by 49.21(787.4/16) 
electrons per formula, corresponding to five water molecules.
;
_refine_diff_density_max 0.483
_refine_diff_density_min -0.303
_refine_diff_density_rms 0.065
_refine_ls_extinction_method none
_refine_ls_goodness_of_fit_ref 0.998
_refine_ls_hydrogen_treatment mixed
_refine_ls_matrix_type full
_refine_ls_number_parameters 203
_refine_ls_number_reflns 3602
_refine_ls_number_restraints 2
_refine_ls_restrained_S_all 0.998
_refine_ls_R_factor_all 0.0537
_refine_ls_R_factor_gt 0.0416
_refine_ls_shift/su_max 0.002
_refine_ls_shift/su_mean 0.000
_refine_ls_structure_factor_coef Fsqd
_refine_ls_weighting_details 'calc w=1/[\s^2^(Fo^2^)+(0.0388P)^2^+0.0000P] where P=(Fo^2^+2Fc^2^)/3'
_refine_ls_weighting_scheme calc
_refine_ls_wR_factor_gt 0.0917
_refine_ls_wR_factor_ref 0.0956
_reflns_number_gt 2919
_reflns_number_total 3602
_reflns_threshold_expression >2sigma(I)
_cod_data_source_file c3dt53388c.txt
_cod_data_source_block 1
_cod_depositor_comments
;
The following automatic conversions were performed:

'_symmetry_cell_setting' value 'Tetragonal' changed to 'tetragonal'
according to
/usr/data/users/saulius/crontab/automatic-downloads/current/RSC/lib/dictionaries/cif_core.dic
dictionary named 'cif_core.dic' version 2.4.2 from 2011-04-26.

Automatic conversion script
Id: cif_fix_values 2281 2013-09-26 08:29:07Z andrius 
;
_cod_original_sg_symbol_H-M 'I4(1)/a  '
_cod_database_code 7029496

loop_
_symmetry_equiv_pos_as_xyz
'x, y, z'
'-x+1/2, -y, z+1/2'
'-y+3/4, x+1/4, z+1/4'
'y+3/4, -x+3/4, z+3/4'
'x+1/2, y+1/2, z+1/2'
'-x+1, -y+1/2, z+1'
'-y+5/4, x+3/4, z+3/4'
'y+5/4, -x+5/4, z+5/4'
'-x, -y, -z'
'x-1/2, y, -z-1/2'
'y-3/4, -x-1/4, -z-1/4'
'-y-3/4, x-3/4, -z-3/4'
'-x+1/2, -y+1/2, -z+1/2'
'x, y+1/2, -z'
'y-1/4, -x+1/4, -z+1/4'
'-y-1/4, x-1/4, -z-1/4'

loop_
_atom_site_label
_atom_site_type_symbol
_atom_site_fract_x
_atom_site_fract_y
_atom_site_fract_z
_atom_site_U_iso_or_equiv
_atom_site_adp_type
_atom_site_occupancy
_atom_site_symmetry_multiplicity
_atom_site_calc_flag
_atom_site_refinement_flags
Zn1 Zn 0.375758(14) 1.047272(15) 1.15967(2) 0.02237(13) Uani 1 1 d .
N1 N 0.35815(10) 0.96652(10) 1.19511(16) 0.0269(6) Uani 1 1 d .
N2 N 0.32072(10) 0.90392(10) 1.29173(15) 0.0242(6) Uani 1 1 d .
N3 N 0.19182(10) 0.87030(11) 0.88460(17) 0.0286(6) Uani 1 1 d .
N4 N 0.16938(10) 0.91103(10) 0.75414(15) 0.0252(6) Uani 1 1 d .
N5 N 0.45406(11) 0.93264(12) 0.77357(17) 0.0314(6) Uani 1 1 d D
H H 0.4290(18) 0.9327(18) 0.727(2) 0.15(2) Uiso 1 1 d D
N6 N 0.54150(10) 0.93725(11) 0.82949(16) 0.0305(6) Uani 1 1 d .
C1 C 0.34014(12) 0.91666(12) 1.04850(19) 0.0233(7) Uani 1 1 d .
C2 C 0.29085(12) 0.90662(13) 0.99919(19) 0.0256(7) Uani 1 1 d .
H2 H 0.2562 0.9024 1.0288 0.031 Uiso 1 1 calc R
C3 C 0.29262(12) 0.90273(12) 0.90641(18) 0.0219(6) Uani 1 1 d .
C4 C 0.34505(12) 0.90698(12) 0.86329(19) 0.0235(7) Uani 1 1 d .
H4 H 0.3468 0.9023 0.8014 0.028 Uiso 1 1 calc R
C5 C 0.39480(12) 0.91812(13) 0.91076(19) 0.0228(7) Uani 1 1 d .
C6 C 0.39145(12) 0.92347(12) 1.00375(19) 0.0250(7) Uani 1 1 d .
H6 H 0.4243 0.9318 1.0363 0.030 Uiso 1 1 calc R
C7 C 0.33683(12) 0.92099(12) 1.14707(19) 0.0238(7) Uani 1 1 d .
C8 C 0.23973(12) 0.89811(12) 0.85370(18) 0.0223(7) Uani 1 1 d .
C9 C 0.44950(12) 0.92600(13) 0.86478(19) 0.0244(7) Uani 1 1 d D
C10 C 0.31406(13) 0.88357(13) 1.2066(2) 0.0283(7) Uani 1 1 d .
H10 H 0.2966 0.8492 1.1917 0.034 Uiso 1 1 calc R
C11 C 0.34698(13) 0.95347(13) 1.2801(2) 0.0298(7) Uani 1 1 d .
H11 H 0.3568 0.9772 1.3276 0.036 Uiso 1 1 calc R
C12 C 0.15127(13) 0.87926(13) 0.8226(2) 0.0306(8) Uani 1 1 d .
H12 H 0.1144 0.8648 0.8270 0.037 Uiso 1 1 calc R
C13 C 0.22558(12) 0.92256(13) 0.77450(19) 0.0286(7) Uani 1 1 d .
H13 H 0.2502 0.9440 0.7390 0.034 Uiso 1 1 calc R
C14 C 0.50961(13) 0.93953(14) 0.7569(2) 0.0332(8) Uani 1 1 d D
H14 H 0.5243 0.9453 0.6997 0.040 Uiso 1 1 calc R
C15 C 0.50308(12) 0.92901(14) 0.8985(2) 0.0310(8) Uani 1 1 d .
H15 H 0.5125 0.9260 0.9589 0.037 Uiso 1 1 calc R

loop_
_atom_site_aniso_label
_atom_site_aniso_U_11
_atom_site_aniso_U_22
_atom_site_aniso_U_33
_atom_site_aniso_U_23
_atom_site_aniso_U_13
_atom_site_aniso_U_12
Zn1 0.0185(2) 0.0306(2) 0.0181(2) 0.00118(15) 0.00101(14) -0.00141(15)
N1 0.0313(15) 0.0287(14) 0.0207(14) 0.0035(11) -0.0007(11) -0.0051(12)
N2 0.0307(14) 0.0270(14) 0.0149(13) 0.0025(11) -0.0007(11) -0.0037(12)
N3 0.0240(14) 0.0337(15) 0.0281(14) 0.0052(12) -0.0041(12) -0.0059(12)
N4 0.0175(13) 0.0346(15) 0.0235(14) 0.0055(12) -0.0065(11) 0.0002(11)
N5 0.0206(14) 0.0507(18) 0.0227(15) 0.0043(13) 0.0016(12) -0.0002(13)
N6 0.0179(13) 0.0449(17) 0.0288(15) 0.0043(13) 0.0000(11) -0.0022(12)
C1 0.0247(16) 0.0238(16) 0.0213(16) 0.0031(13) -0.0043(13) -0.0005(13)
C2 0.0207(15) 0.0338(18) 0.0223(17) 0.0002(14) 0.0037(13) -0.0021(14)
C3 0.0225(15) 0.0218(15) 0.0213(16) 0.0023(13) -0.0012(13) -0.0016(13)
C4 0.0236(16) 0.0277(17) 0.0193(15) 0.0011(13) 0.0013(13) 0.0010(14)
C5 0.0178(15) 0.0299(17) 0.0206(16) -0.0016(13) 0.0033(12) 0.0020(13)
C6 0.0203(16) 0.0301(17) 0.0245(17) -0.0011(13) -0.0028(13) -0.0022(14)
C7 0.0197(15) 0.0304(17) 0.0212(16) -0.0005(13) 0.0005(13) -0.0002(14)
C8 0.0185(15) 0.0280(17) 0.0204(16) -0.0006(13) 0.0019(12) -0.0016(13)
C9 0.0232(16) 0.0305(17) 0.0196(16) -0.0011(13) 0.0001(13) -0.0018(14)
C10 0.0281(17) 0.0321(18) 0.0245(17) 0.0009(14) -0.0026(14) -0.0068(14)
C11 0.0359(19) 0.0330(18) 0.0204(17) 0.0023(14) -0.0040(14) -0.0049(15)
C12 0.0221(17) 0.0348(19) 0.0351(19) 0.0058(15) -0.0032(14) -0.0051(15)
C13 0.0214(16) 0.0380(19) 0.0263(17) 0.0048(15) -0.0013(14) -0.0061(15)
C14 0.0271(18) 0.052(2) 0.0207(17) 0.0030(15) 0.0048(14) -0.0015(16)
C15 0.0201(16) 0.054(2) 0.0189(16) 0.0027(15) 0.0005(13) -0.0038(15)

loop_
_atom_type_symbol
_atom_type_description
_atom_type_scat_dispersion_real
_atom_type_scat_dispersion_imag
_atom_type_scat_source
C C 0.0033 0.0016 'International Tables Vol C Tables 4.2.6.8 and 6.1.1.4'
H H 0.0000 0.0000 'International Tables Vol C Tables 4.2.6.8 and 6.1.1.4'
N N 0.0061 0.0033 'International Tables Vol C Tables 4.2.6.8 and 6.1.1.4'
Zn Zn 0.2839 1.4301 'International Tables Vol C Tables 4.2.6.8 and 6.1.1.4'
O O 0.0106 0.0060 'International Tables Vol C Tables 4.2.6.8 and 6.1.1.4'

loop_
_geom_angle_atom_site_label_1
_geom_angle_atom_site_label_2
_geom_angle_atom_site_label_3
_geom_angle
_geom_angle_site_symmetry_1
_geom_angle_site_symmetry_3
N2 Zn1 N6 111.57(10) 7_554 9_677
N2 Zn1 N1 115.18(10) 7_554 .
N6 Zn1 N1 110.64(10) 9_677 .
N2 Zn1 N4 107.69(10) 7_554 2_575
N6 Zn1 N4 111.62(10) 9_677 2_575
N1 Zn1 N4 99.51(10) . 2_575
C11 N1 C7 104.2(2) . .
C11 N1 Zn1 120.5(2) . .
C7 N1 Zn1 131.84(19) . .
C11 N2 C10 103.8(2) . .
C11 N2 Zn1 123.7(2) . 8_354
C10 N2 Zn1 132.5(2) . 8_354
C12 N3 C8 105.8(2) . .
C12 N4 C13 104.2(2) . .
C12 N4 Zn1 129.7(2) . 2_574
C13 N4 Zn1 124.11(19) . 2_574
C14 N5 C9 105.9(3) . .
C14 N5 H 119(4) . .
C9 N5 H 135(4) . .
C14 N6 C15 104.4(2) . .
C14 N6 Zn1 128.0(2) . 9_677
C15 N6 Zn1 127.1(2) . 9_677
C6 C1 C2 119.1(3) . .
C6 C1 C7 121.2(3) . .
C2 C1 C7 119.7(3) . .
C3 C2 C1 120.9(3) . .
C3 C2 H2 119.5 . .
C1 C2 H2 119.5 . .
C2 C3 C4 118.9(3) . .
C2 C3 C8 120.8(3) . .
C4 C3 C8 120.2(2) . .
C5 C4 C3 121.3(3) . .
C5 C4 H4 119.3 . .
C3 C4 H4 119.3 . .
C4 C5 C6 118.5(3) . .
C4 C5 C9 121.3(2) . .
C6 C5 C9 120.2(3) . .
C1 C6 C5 121.2(3) . .
C1 C6 H6 119.4 . .
C5 C6 H6 119.4 . .
C10 C7 N1 107.6(3) . .
C10 C7 C1 128.9(3) . .
N1 C7 C1 123.5(3) . .
C13 C8 N3 107.0(3) . .
C13 C8 C3 129.9(3) . .
N3 C8 C3 122.8(2) . .
C15 C9 N5 106.9(3) . .
C15 C9 C5 130.1(3) . .
N5 C9 C5 123.1(3) . .
C7 C10 N2 109.8(3) . .
C7 C10 H10 125.1 . .
N2 C10 H10 125.1 . .
N2 C11 N1 114.7(3) . .
N2 C11 H11 122.7 . .
N1 C11 H11 122.7 . .
N4 C12 N3 112.9(3) . .
N4 C12 H12 123.5 . .
N3 C12 H12 123.5 . .
C8 C13 N4 110.1(3) . .
C8 C13 H13 125.0 . .
N4 C13 H13 125.0 . .
N6 C14 N5 113.3(3) . .
N6 C14 H14 123.4 . .
N5 C14 H14 123.4 . .
C9 C15 N6 109.5(3) . .
C9 C15 H15 125.2 . .
N6 C15 H15 125.2 . .

loop_
_geom_bond_atom_site_label_1
_geom_bond_atom_site_label_2
_geom_bond_distance
_geom_bond_site_symmetry_2
Zn1 N2 1.970(2) 7_554
Zn1 N6 1.979(2) 9_677
Zn1 N1 2.008(2) .
Zn1 N4 2.015(2) 2_575
N1 C11 1.330(4) .
N1 C7 1.379(4) .
N2 C11 1.326(4) .
N2 C10 1.365(4) .
N2 Zn1 1.970(2) 8_354
N3 C12 1.342(4) .
N3 C8 1.378(4) .
N4 C12 1.333(4) .
N4 C13 1.378(3) .
N4 Zn1 2.015(2) 2_574
N5 C14 1.335(4) .
N5 C9 1.373(4) .
N5 H 0.907(10) .
N6 C14 1.317(4) .
N6 C15 1.381(3) .
N6 Zn1 1.979(2) 9_677
C1 C6 1.384(4) .
C1 C2 1.390(4) .
C1 C7 1.476(4) .
C2 C3 1.387(4) .
C2 H2 0.9300 .
C3 C4 1.391(4) .
C3 C8 1.472(4) .
C4 C5 1.389(4) .
C4 H4 0.9300 .
C5 C6 1.395(4) .
C5 C9 1.465(4) .
C6 H6 0.9300 .
C7 C10 1.358(4) .
C8 C13 1.354(4) .
C9 C15 1.354(4) .
C10 H10 0.9300 .
C11 H11 0.9300 .
C12 H12 0.9300 .
C13 H13 0.9300 .
C14 H14 0.9300 .
C15 H15 0.9300 .

loop_
_geom_torsion_atom_site_label_1
_geom_torsion_atom_site_label_2
_geom_torsion_atom_site_label_3
_geom_torsion_atom_site_label_4
_geom_torsion
_geom_torsion_site_symmetry_1
N2 Zn1 N1 C11 -143.9(2) 7_554
N6 Zn1 N1 C11 88.4(2) 9_677
N4 Zn1 N1 C11 -29.1(2) 2_575
N2 Zn1 N1 C7 11.8(3) 7_554
N6 Zn1 N1 C7 -115.9(3) 9_677
N4 Zn1 N1 C7 126.6(3) 2_575
C6 C1 C2 C3 0.7(4) .
C7 C1 C2 C3 179.6(3) .
C1 C2 C3 C4 2.3(4) .
C1 C2 C3 C8 -173.5(3) .
C2 C3 C4 C5 -3.6(4) .
C8 C3 C4 C5 172.3(3) .
C3 C4 C5 C6 1.8(4) .
C3 C4 C5 C9 -176.3(3) .
C2 C1 C6 C5 -2.6(4) .
C7 C1 C6 C5 178.6(3) .
C4 C5 C6 C1 1.4(4) .
C9 C5 C6 C1 179.5(3) .
C11 N1 C7 C10 0.2(3) .
Zn1 N1 C7 C10 -158.4(2) .
C11 N1 C7 C1 -179.5(3) .
Zn1 N1 C7 C1 21.9(4) .
C6 C1 C7 C10 -127.6(3) .
C2 C1 C7 C10 53.6(5) .
C6 C1 C7 N1 52.0(4) .
C2 C1 C7 N1 -126.8(3) .
C12 N3 C8 C13 0.1(3) .
C12 N3 C8 C3 174.6(3) .
C2 C3 C8 C13 140.2(3) .
C4 C3 C8 C13 -35.6(5) .
C2 C3 C8 N3 -33.0(4) .
C4 C3 C8 N3 151.2(3) .
C14 N5 C9 C15 -0.3(4) .
C14 N5 C9 C5 179.0(3) .
C4 C5 C9 C15 -169.5(3) .
C6 C5 C9 C15 12.5(5) .
C4 C5 C9 N5 11.4(5) .
C6 C5 C9 N5 -166.6(3) .
N1 C7 C10 N2 -0.5(3) .
C1 C7 C10 N2 179.2(3) .
C11 N2 C10 C7 0.6(3) .
Zn1 N2 C10 C7 178.4(2) 8_354
C10 N2 C11 N1 -0.5(4) .
Zn1 N2 C11 N1 -178.58(19) 8_354
C7 N1 C11 N2 0.2(4) .
Zn1 N1 C11 N2 161.8(2) .
C13 N4 C12 N3 0.4(4) .
Zn1 N4 C12 N3 -163.8(2) 2_574
C8 N3 C12 N4 -0.3(4) .
N3 C8 C13 N4 0.1(3) .
C3 C8 C13 N4 -173.9(3) .
C12 N4 C13 C8 -0.3(3) .
Zn1 N4 C13 C8 165.1(2) 2_574
C15 N6 C14 N5 -0.9(4) .
Zn1 N6 C14 N5 -173.2(2) 9_677
C9 N5 C14 N6 0.7(4) .
N5 C9 C15 N6 -0.3(4) .
C5 C9 C15 N6 -179.5(3) .
C14 N6 C15 C9 0.7(4) .
Zn1 N6 C15 C9 173.1(2) 9_677

loop_
_platon_squeeze_void_nr
_platon_squeeze_void_average_x
_platon_squeeze_void_average_y
_platon_squeeze_void_average_z
_platon_squeeze_void_volume
_platon_squeeze_void_count_electrons
1 -0.015 -0.001 -0.010 3494.4 787.4
